data_7157935
loop_
_publ_author_name
'Goodwin, Rosemary J.'
'Blyth, Mitchell T.'
'Fung, Alfred K. K.'
'Smith, Leesa M.'
'Norcott, Philip L.'
'Tanovic, Sara'
'Coote, Michelle L.'
'White, Nicholas G.'

_publ_section_title
;
 Simple acyclic molecules containing a single charge-assisted O-H group
 can recognize anions in acetonitrile&#x2009;:&#x2009;water mixtures.
;
_journal_issue 12
_journal_name_full 'Organic &amp; biomolecular chemistry'
_journal_page_first 2794
_journal_page_last 2803
_journal_paper_doi 10.1039/d1ob00282a
_journal_volume 19
_journal_year 2021
_chemical_compound_source syntheszied
_chemical_formula_moiety 'C6 H8 N O, I'
_chemical_formula_sum 'C6 H8 I N O'
_chemical_formula_weight 237.04
_space_group_IT_number 14
_space_group_name_Hall '-P 2ybc'
_space_group_name_H-M_alt 'P 1 21/c 1'
_symmetry_cell_setting monoclinic
_symmetry_space_group_name_Hall '-P 2ybc'
_symmetry_space_group_name_H-M 'P 1 21/c 1'
_atom_sites_solution_hydrogens difmap
_atom_sites_solution_primary other
_audit_update_record
;
2020-12-16 deposited with the CCDC.	2021-03-08 downloaded from the CCDC.
;
_cell_angle_alpha 90
_cell_angle_beta 103.292(3)
_cell_angle_gamma 90
_cell_formula_units_Z 20
_cell_length_a 8.1689(2)
_cell_length_b 30.7155(7)
_cell_length_c 16.3945(4)
_cell_measurement_reflns_used 11077
_cell_measurement_temperature 150
_cell_measurement_theta_max 29
_cell_measurement_theta_min 4
_cell_volume 4003.38(17)
_computing_cell_refinement 'CrysAlisPro, (Agilent, 2011)'
_computing_data_collection 'SuperNova, (Oxford Diffraction, 2010)'
_computing_data_reduction 'CrysAlisPro, (Agilent, 2011)'
_computing_publication_material 'CRYSTALS (Betteridge et al., 2003)'
_computing_structure_refinement 'CRYSTALS (Betteridge et al., 2003)'
_computing_structure_solution 'Superflip (Palatinus & Chapuis, 2007)'
_diffrn_ambient_temperature 150
_diffrn_measured_fraction_theta_full 0.998
_diffrn_measured_fraction_theta_max 0.998
_diffrn_measurement_device Area
_diffrn_measurement_device_type 'Oxford Diffraction SuperNova'
_diffrn_measurement_method \w
_diffrn_radiation_monochromator graphite
_diffrn_radiation_type 'Mo K\a'
_diffrn_radiation_wavelength 0.71073
_diffrn_reflns_av_R_equivalents 0.040
_diffrn_reflns_limit_h_max 10
_diffrn_reflns_limit_h_min -8
_diffrn_reflns_limit_k_max 38
_diffrn_reflns_limit_k_min -37
_diffrn_reflns_limit_l_max 17
_diffrn_reflns_limit_l_min -20
_diffrn_reflns_number 38419
_diffrn_reflns_theta_full 26.315
_diffrn_reflns_theta_max 26.315
_diffrn_reflns_theta_min 3.264
_diffrn_standards_number 0
_exptl_absorpt_coefficient_mu 3.925
_exptl_absorpt_correction_T_max 1.00
_exptl_absorpt_correction_T_min 0.737
_exptl_absorpt_correction_type multi-scan
_exptl_absorpt_process_details 'CrysAlisPro, (Agilent, 2011)'
_exptl_crystal_colour colourless
_exptl_crystal_density_diffrn 1.966
_exptl_crystal_density_method 'not measured'
_exptl_crystal_description needle
_exptl_crystal_F_000 2240
_exptl_crystal_size_max 0.540
_exptl_crystal_size_mid 0.080
_exptl_crystal_size_min 0.060
_refine_diff_density_max 1.17
_refine_diff_density_min -1.18
_refine_ls_extinction_method None
_refine_ls_goodness_of_fit_ref 0.9294
_refine_ls_hydrogen_treatment mixed
_refine_ls_matrix_type full
_refine_ls_number_parameters 421
_refine_ls_number_reflns 8104
_refine_ls_number_restraints 5
_refine_ls_R_factor_all 0.0444
_refine_ls_R_factor_gt 0.0284
_refine_ls_shift/su_max 0.0012222
_refine_ls_shift/su_mean 0.0000406
_refine_ls_structure_factor_coef Fsqd
_refine_ls_weighting_details
;
 Method, part 1, Chebychev polynomial, (Watkin, 1994, Prince, 1982) 
 [weight] = 1.0/[A~0~*T~0~(x)+A~1~*T~1~(x) ... +A~n-1~]*T~n-1~(x)] 
 where A~i~ are the Chebychev coefficients listed below and x= Fcalc/Fmax 
 Method = Robust Weighting (Prince, 1982) 
 W = [weight] * [1-(deltaF/6*sigmaF)^2^]^2^ 
 A~i~ are: 
 163. 216. 124. 48.1 12.8 
;
_refine_ls_weighting_scheme calc
_refine_ls_wR_factor_all 0.0514
_refine_ls_wR_factor_gt 0.0441
_refine_ls_wR_factor_ref 0.0514
_reflns_limit_h_max 9
_reflns_limit_h_min -10
_reflns_limit_k_max 38
_reflns_limit_k_min 0
_reflns_limit_l_max 20
_reflns_limit_l_min 0
_reflns_number_gt 6503
_reflns_number_total 8122
_reflns_threshold_expression I>2.0\s(I)
_oxford_diffrn_Wilson_B_factor 2.46
_oxford_diffrn_Wilson_scale 3.62
_oxford_refine_ls_r_factor_ref 0.0444
_oxford_refine_ls_scale 0.5341(3)
_oxford_reflns_number_all 8104
_oxford_reflns_threshold_expression_ref I>-3.0\s(I)
_cod_data_source_file d1ob00282a2.cif
_cod_data_source_block 1I
_cod_depositor_comments
;
The following automatic conversions were performed:

data item '_atom_sites_solution_primary' value 'Other' was changed to
'other' in accordance with the
/home/data/users/saulius/crontab/automatic-downloads/rss-feeds/RSC/lib/dictionaries/cif_core.dic
dictionary named 'cif_core.dic' version 2.4.2 last updated on
2011-04-26.

Automatic conversion script
Id: cif_fix_values 7556 2019-12-06 15:28:31Z antanas 

 Adding full bibliography for 7157935--7157948.cif.
;
_cod_original_cell_volume 4003.38(10)
_cod_original_sg_symbol_H-M 'P 21/c '
_cod_original_formula_sum 'C6 H8 I1 N1 O1'
_cod_database_code 7157935

loop_
_symmetry_equiv_pos_as_xyz
x,y,z
-x,-y,-z
x,-y+1/2,z+1/2
-x,y+1/2,-z+1/2

loop_
_atom_site_label
_atom_site_type_symbol
_atom_site_fract_x
_atom_site_fract_y
_atom_site_fract_z
_atom_site_U_iso_or_equiv
_atom_site_occupancy
_atom_site_adp_type
_atom_site_refinement_flags_posn
_atom_site_refinement_flags_adp
_atom_site_refinement_flags_occupancy
_atom_site_disorder_assembly
_atom_site_disorder_group
_atom_site_attached_hydrogens
O1 O 0.2651(5) 0.70277(13) 0.8605(3) 0.0487 1.0000 Uani D . . . . .
C2 C 0.1668(6) 0.70648(17) 0.9154(3) 0.0302 1.0000 Uani . . . . . .
C3 C 0.1408(5) 0.74840(16) 0.9395(3) 0.0279 1.0000 Uani . . . . . .
N4 N 0.0484(5) 0.75583(14) 0.9951(2) 0.0307 1.0000 Uani . . . . . .
C5 C -0.0223(7) 0.7232(2) 1.0293(3) 0.0437 1.0000 Uani . . . . . .
C6 C 0.0020(8) 0.6811(2) 1.0073(4) 0.0468 1.0000 Uani . . . . . .
C7 C 0.0961(6) 0.67227(18) 0.9497(3) 0.0386 1.0000 Uani . . . . . .
C8 C 0.0241(7) 0.80116(19) 1.0196(4) 0.0509 1.0000 Uani . . . . . .
O11 O 0.9011(5) 0.74679(11) 0.7089(2) 0.0377 1.0000 Uani D . . . . .
C12 C 0.8054(5) 0.72185(15) 0.7471(3) 0.0252 1.0000 Uani . . . . . .
C13 C 0.7755(5) 0.67998(15) 0.7170(3) 0.0256 1.0000 Uani . . . . . .
N14 N 0.6848(4) 0.65251(12) 0.7528(2) 0.0260 1.0000 Uani . . . . . .
C15 C 0.6213(5) 0.66491(16) 0.8182(3) 0.0289 1.0000 Uani . . . . . .
C16 C 0.6470(6) 0.70643(16) 0.8483(3) 0.0303 1.0000 Uani . . . . . .
C17 C 0.7394(5) 0.73563(15) 0.8135(3) 0.0257 1.0000 Uani . . . . . .
C18 C 0.6568(6) 0.60773(15) 0.7185(3) 0.0358 1.0000 Uani . . . . . .
O21 O -0.0625(4) 0.50281(12) 0.6614(2) 0.0359 1.0000 Uani D . . . . .
C22 C -0.0594(6) 0.52820(14) 0.5956(3) 0.0254 1.0000 Uani . . . . . .
C23 C 0.0979(5) 0.53720(14) 0.5821(3) 0.0231 1.0000 Uani . . . . . .
N24 N 0.1137(5) 0.56194(12) 0.5168(2) 0.0259 1.0000 Uani . . . . . .
C25 C -0.0207(6) 0.57869(15) 0.4629(3) 0.0311 1.0000 Uani . . . . . .
C26 C -0.1780(6) 0.57065(15) 0.4745(3) 0.0343 1.0000 Uani . . . . . .
C27 C -0.2000(6) 0.54516(15) 0.5407(3) 0.0294 1.0000 Uani . . . . . .
C28 C 0.2845(7) 0.57208(18) 0.5057(3) 0.0410 1.0000 Uani . . . . . .
O31 O 0.8431(5) 0.57925(13) 0.9138(3) 0.0446 1.0000 Uani D . . . . .
C32 C 0.8912(6) 0.53823(15) 0.9005(3) 0.0261 1.0000 Uani . . . . . .
C33 C 1.0334(6) 0.53455(15) 0.8684(3) 0.0274 1.0000 Uani . . . . . .
N34 N 1.0929(4) 0.49530(12) 0.8550(2) 0.0245 1.0000 Uani . . . . . .
C35 C 1.0178(6) 0.45858(15) 0.8710(3) 0.0296 1.0000 Uani . . . . . .
C36 C 0.8762(6) 0.46081(16) 0.9022(3) 0.0325 1.0000 Uani . . . . . .
C37 C 0.8094(5) 0.50083(15) 0.9171(3) 0.0262 1.0000 Uani . . . . . .
C38 C 1.2457(6) 0.49271(17) 0.8206(3) 0.0348 1.0000 Uani . . . . . .
O41 O 0.4150(5) 0.27396(12) 0.9525(2) 0.0419 1.0000 Uani D . . . . .
C42 C 0.5019(6) 0.28035(15) 0.8920(3) 0.0274 1.0000 Uani . . . . . .
C43 C 0.4953(6) 0.32191(15) 0.8597(3) 0.0277 1.0000 Uani . . . . . .
N44 N 0.5734(5) 0.33167(12) 0.7986(2) 0.0259 1.0000 Uani . . . . . .
C45 C 0.6615(6) 0.30144(17) 0.7686(3) 0.0331 1.0000 Uani . . . . . .
C46 C 0.6735(6) 0.25971(17) 0.7992(3) 0.0333 1.0000 Uani . . . . . .
C47 C 0.5922(6) 0.24890(15) 0.8621(3) 0.0275 1.0000 Uani . . . . . .
C48 C 0.5621(7) 0.37616(17) 0.7649(3) 0.0382 1.0000 Uani . . . . . .
I1 I 0.54379(4) 0.487516(10) 0.68240(2) 0.0287 1.0000 Uani . . . . . .
I2 I 0.17474(4) 0.624895(10) 0.719078(19) 0.0304 1.0000 Uani . . . . . .
I3 I 0.51249(4) 0.416235(11) 1.01170(2) 0.0326 1.0000 Uani . . . . . .
I4 I 0.46488(4) 0.326076(10) 0.53116(2) 0.0335 1.0000 Uani . . . . . .
I5 I 1.06552(4) 0.351909(10) 0.73719(2) 0.0349 1.0000 Uani . . . . . .
H31 H 0.1881 0.7715 0.9176 0.0338 1.0000 Uiso R . . . . .
H51 H -0.0864 0.7294 1.0672 0.0528 1.0000 Uiso R . . . . .
H61 H -0.0428 0.6572 1.0337 0.0558 1.0000 Uiso R . . . . .
H71 H 0.1114 0.6438 0.9335 0.0459 1.0000 Uiso R . . . . .
H82 H 0.0585 0.8033 1.0792 0.0762 1.0000 Uiso R . . . . .
H81 H 0.0916 0.8199 0.9944 0.0763 1.0000 Uiso R . . . . .
H83 H -0.0916 0.8090 1.0005 0.0759 1.0000 Uiso R . . . . .
H131 H 0.8174 0.6706 0.6721 0.0314 1.0000 Uiso R . . . . .
H151 H 0.5598 0.6447 0.8418 0.0349 1.0000 Uiso R . . . . .
H161 H 0.6012 0.7148 0.8934 0.0369 1.0000 Uiso R . . . . .
H171 H 0.7562 0.7638 0.8338 0.0312 1.0000 Uiso R . . . . .
H182 H 0.5835 0.5923 0.7460 0.0540 1.0000 Uiso R . . . . .
H183 H 0.7625 0.5928 0.7276 0.0538 1.0000 Uiso R . . . . .
H181 H 0.6079 0.6089 0.6594 0.0544 1.0000 Uiso R . . . . .
H231 H 0.1928 0.5262 0.6173 0.0280 1.0000 Uiso R . . . . .
H251 H -0.0050 0.5954 0.4182 0.0383 1.0000 Uiso R . . . . .
H261 H -0.2716 0.5824 0.4379 0.0422 1.0000 Uiso R . . . . .
H271 H -0.3074 0.5386 0.5488 0.0351 1.0000 Uiso R . . . . .
H283 H 0.2830 0.5724 0.4474 0.0624 1.0000 Uiso R . . . . .
H281 H 0.3187 0.5999 0.5297 0.0621 1.0000 Uiso R . . . . .
H282 H 0.3610 0.5502 0.5330 0.0622 1.0000 Uiso R . . . . .
H331 H 1.0878 0.5591 0.8561 0.0326 1.0000 Uiso R . . . . .
H351 H 1.0629 0.4325 0.8618 0.0356 1.0000 Uiso R . . . . .
H361 H 0.8246 0.4335 0.9145 0.0379 1.0000 Uiso R . . . . .
H371 H 0.7116 0.5025 0.9380 0.0310 1.0000 Uiso R . . . . .
H382 H 1.2260 0.4719 0.7757 0.0523 1.0000 Uiso R . . . . .
H381 H 1.3385 0.4834 0.8639 0.0520 1.0000 Uiso R . . . . .
H383 H 1.2688 0.5205 0.8004 0.0524 1.0000 Uiso R . . . . .
H431 H 0.4368 0.3434 0.8791 0.0328 1.0000 Uiso R . . . . .
H451 H 0.7141 0.3091 0.7265 0.0398 1.0000 Uiso R . . . . .
H461 H 0.7339 0.2389 0.7767 0.0411 1.0000 Uiso R . . . . .
H471 H 0.5994 0.2211 0.8834 0.0333 1.0000 Uiso R . . . . .
H483 H 0.6621 0.3831 0.7478 0.0574 1.0000 Uiso R . . . . .
H482 H 0.5470 0.3963 0.8073 0.0569 1.0000 Uiso R . . . . .
H481 H 0.4696 0.3780 0.7186 0.0572 1.0000 Uiso R . . . . .
H211 H -0.158(3) 0.500(2) 0.667(4) 0.0541 1.0000 Uiso D . . . . .
H311 H 0.764(6) 0.581(2) 0.937(4) 0.0673 1.0000 Uiso D . . . . .
H11 H 0.247(8) 0.6804(14) 0.830(4) 0.0724 1.0000 Uiso D . . . . .
H111 H 0.908(8) 0.7721(8) 0.724(4) 0.0568 1.0000 Uiso D . . . . .
H42 H 0.434(8) 0.2486(9) 0.967(4) 0.0630 1.0000 Uiso D . . . . .

loop_
_atom_site_aniso_label
_atom_site_aniso_U_11
_atom_site_aniso_U_22
_atom_site_aniso_U_33
_atom_site_aniso_U_23
_atom_site_aniso_U_13
_atom_site_aniso_U_12
O1 0.051(2) 0.052(2) 0.052(2) -0.0221(19) 0.031(2) -0.013(2)
C2 0.019(2) 0.045(3) 0.027(2) -0.010(2) 0.0077(19) 0.000(2)
C3 0.023(2) 0.035(3) 0.027(2) -0.002(2) 0.0086(19) -0.0038(19)
N4 0.026(2) 0.042(2) 0.0232(19) -0.0110(17) 0.0038(16) 0.0042(18)
C5 0.036(3) 0.069(4) 0.031(3) -0.007(3) 0.018(2) -0.004(3)
C6 0.051(3) 0.052(4) 0.043(3) 0.006(3) 0.022(3) -0.006(3)
C7 0.039(3) 0.036(3) 0.042(3) -0.001(2) 0.013(2) -0.001(2)
C8 0.043(3) 0.052(4) 0.056(4) -0.019(3) 0.009(3) 0.011(3)
O11 0.054(2) 0.0262(18) 0.040(2) -0.0005(16) 0.0270(18) -0.0065(17)
C12 0.024(2) 0.026(2) 0.025(2) 0.0056(18) 0.0028(18) 0.0021(18)
C13 0.023(2) 0.030(2) 0.024(2) -0.0015(19) 0.0069(18) 0.0023(18)
N14 0.0184(18) 0.028(2) 0.030(2) 0.0032(16) 0.0021(15) 0.0004(15)
C15 0.018(2) 0.042(3) 0.029(2) 0.005(2) 0.0096(18) -0.003(2)
C16 0.028(2) 0.041(3) 0.023(2) -0.004(2) 0.0085(19) -0.001(2)
C17 0.024(2) 0.024(2) 0.026(2) -0.0055(19) -0.0001(18) 0.0023(18)
C18 0.036(3) 0.022(2) 0.048(3) -0.007(2) 0.006(2) -0.004(2)
O21 0.0219(16) 0.054(2) 0.0316(18) 0.0126(16) 0.0062(14) -0.0027(16)
C22 0.028(2) 0.025(2) 0.022(2) -0.0038(18) 0.0036(18) -0.0010(18)
C23 0.024(2) 0.025(2) 0.019(2) -0.0030(17) 0.0032(17) 0.0013(18)
N24 0.034(2) 0.0203(19) 0.025(2) -0.0041(15) 0.0104(17) -0.0044(16)
C25 0.048(3) 0.021(2) 0.023(2) 0.0021(19) 0.006(2) 0.000(2)
C26 0.037(3) 0.024(2) 0.035(3) 0.004(2) -0.005(2) 0.008(2)
C27 0.025(2) 0.030(2) 0.033(3) -0.002(2) 0.005(2) 0.0024(19)
C28 0.043(3) 0.041(3) 0.044(3) -0.001(2) 0.021(3) -0.014(2)
O31 0.044(2) 0.038(2) 0.059(3) 0.0068(19) 0.0269(19) 0.0082(18)
C32 0.032(2) 0.027(2) 0.020(2) 0.0018(18) 0.0077(19) 0.0053(19)
C33 0.029(2) 0.030(2) 0.023(2) 0.0065(19) 0.0057(19) 0.001(2)
N34 0.0243(19) 0.031(2) 0.0193(18) 0.0017(15) 0.0070(15) 0.0035(16)
C35 0.039(3) 0.024(2) 0.027(2) -0.0042(19) 0.009(2) 0.000(2)
C36 0.037(3) 0.029(3) 0.033(3) -0.001(2) 0.011(2) -0.006(2)
C37 0.024(2) 0.035(3) 0.019(2) -0.0016(18) 0.0048(18) -0.0043(19)
C38 0.032(3) 0.041(3) 0.032(3) 0.005(2) 0.011(2) 0.009(2)
O41 0.053(2) 0.040(2) 0.041(2) 0.0063(18) 0.0277(18) 0.0079(18)
C42 0.031(2) 0.032(2) 0.018(2) 0.0010(19) 0.0029(18) -0.002(2)
C43 0.032(2) 0.026(2) 0.024(2) -0.0022(19) 0.0053(19) 0.004(2)
N44 0.0236(19) 0.027(2) 0.0259(19) 0.0054(16) 0.0038(16) -0.0014(16)
C45 0.027(2) 0.048(3) 0.027(2) 0.002(2) 0.011(2) 0.000(2)
C46 0.028(2) 0.037(3) 0.035(3) -0.006(2) 0.008(2) 0.001(2)
C47 0.025(2) 0.027(2) 0.027(2) -0.0006(19) 0.0001(19) 0.0012(19)
C48 0.044(3) 0.036(3) 0.032(3) 0.008(2) 0.006(2) 0.000(2)
I1 0.02271(14) 0.03078(16) 0.03474(16) 0.00296(13) 0.01105(12) -0.00114(12)
I2 0.03241(16) 0.03030(16) 0.02811(15) -0.00390(13) 0.00620(12) 0.00121(13)
I3 0.03598(17) 0.03256(17) 0.03226(17) -0.00083(13) 0.01379(13) 0.00191(13)
I4 0.03456(17) 0.02914(16) 0.03760(17) -0.00318(14) 0.00984(14) 0.00251(13)
I5 0.03804(18) 0.02714(16) 0.03985(18) 0.00500(14) 0.00961(14) 0.00182(14)

loop_
_atom_type_symbol
_atom_type_scat_dispersion_real
_atom_type_scat_dispersion_imag
_atom_type_scat_Cromer_Mann_a1
_atom_type_scat_Cromer_Mann_b1
_atom_type_scat_Cromer_Mann_a2
_atom_type_scat_Cromer_Mann_b2
_atom_type_scat_Cromer_Mann_a3
_atom_type_scat_Cromer_Mann_b3
_atom_type_scat_Cromer_Mann_a4
_atom_type_scat_Cromer_Mann_b4
_atom_type_scat_Cromer_Mann_c
_atom_type_scat_source
C 0.0033 0.0016 2.3100 20.8439 1.0200 10.2075 1.5886 0.5687 0.8650 51.6512 0.2156 'International Tables Vol C 4.2.6.8 and 6.1.1.4'
H 0.0000 0.0000 0.4930 10.5109 0.3229 26.1257 0.1402 3.1424 0.0408 57.7998 0.0030 'International Tables Vol C 4.2.6.8 and 6.1.1.4'
N 0.0061 0.0033 12.2126 0.0057 3.1322 9.8933 2.0125 28.9975 1.1663 0.5826 -11.5290 'International Tables Vol C 4.2.6.8 and 6.1.1.4'
O 0.0106 0.0060 3.0485 13.2771 2.2868 5.7011 1.5463 0.3239 0.8670 32.9089 0.2508 'International Tables Vol C 4.2.6.8 and 6.1.1.4'
I -0.4742 1.8119 20.1472 4.3470 18.9949 0.3814 7.5138 27.7660 2.2735 66.8776 4.0712 'International Tables Vol C 4.2.6.8 and 6.1.1.4'

loop_
_geom_angle_atom_site_label_1
_geom_angle_site_symmetry_1
_geom_angle_atom_site_label_2
_geom_angle_site_symmetry_2
_geom_angle_atom_site_label_3
_geom_angle_site_symmetry_3
_geom_angle
_geom_angle_publ_flag
C2 . O1 . H11 . 115(5) no
O1 . C2 . C3 . 115.3(5) yes
O1 . C2 . C7 . 125.4(5) yes
C3 . C2 . C7 . 119.3(4) yes
C2 . C3 . N4 . 120.4(4) yes
C2 . C3 . H31 . 120.2 no
N4 . C3 . H31 . 119.4 no
C3 . N4 . C5 . 121.6(4) yes
C3 . N4 . C8 . 118.8(5) yes
C5 . N4 . C8 . 119.6(4) yes
N4 . C5 . C6 . 119.5(5) yes
N4 . C5 . H51 . 119.5 no
C6 . C5 . H51 . 121.0 no
C5 . C6 . C7 . 120.3(5) yes
C5 . C6 . H61 . 120.3 no
C7 . C6 . H61 . 119.3 no
C2 . C7 . C6 . 118.9(5) yes
C2 . C7 . H71 . 120.2 no
C6 . C7 . H71 . 120.9 no
N4 . C8 . H82 . 108.5 no
N4 . C8 . H81 . 108.8 no
H82 . C8 . H81 . 109.8 no
N4 . C8 . H83 . 109.5 no
H82 . C8 . H83 . 110.8 no
H81 . C8 . H83 . 109.4 no
C12 . O11 . H111 . 115(4) no
O11 . C12 . C13 . 116.1(4) yes
O11 . C12 . C17 . 124.2(4) yes
C13 . C12 . C17 . 119.7(4) yes
C12 . C13 . N14 . 120.0(4) yes
C12 . C13 . H131 . 120.3 no
N14 . C13 . H131 . 119.6 no
C13 . N14 . C15 . 121.4(4) yes
C13 . N14 . C18 . 118.0(4) yes
C15 . N14 . C18 . 120.6(4) yes
N14 . C15 . C16 . 119.6(4) yes
N14 . C15 . H151 . 118.9 no
C16 . C15 . H151 . 121.5 no
C15 . C16 . C17 . 120.8(4) yes
C15 . C16 . H161 . 118.9 no
C17 . C16 . H161 . 120.3 no
C12 . C17 . C16 . 118.4(4) yes
C12 . C17 . H171 . 121.1 no
C16 . C17 . H171 . 120.6 no
N14 . C18 . H182 . 109.9 no
N14 . C18 . H183 . 109.3 no
H182 . C18 . H183 . 109.2 no
N14 . C18 . H181 . 109.8 no
H182 . C18 . H181 . 109.5 no
H183 . C18 . H181 . 109.0 no
C22 . O21 . H211 . 110(4) no
O21 . C22 . C23 . 116.0(4) yes
O21 . C22 . C27 . 125.2(4) yes
C23 . C22 . C27 . 118.8(4) yes
C22 . C23 . N24 . 120.4(4) yes
C22 . C23 . H231 . 120.4 no
N24 . C23 . H231 . 119.2 no
C23 . N24 . C25 . 121.7(4) yes
C23 . N24 . C28 . 118.9(4) yes
C25 . N24 . C28 . 119.3(4) yes
N24 . C25 . C26 . 119.6(4) yes
N24 . C25 . H251 . 119.3 no
C26 . C25 . H251 . 121.1 no
C25 . C26 . C27 . 120.5(4) yes
C25 . C26 . H261 . 120.1 no
C27 . C26 . H261 . 119.3 no
C22 . C27 . C26 . 119.0(4) yes
C22 . C27 . H271 . 119.3 no
C26 . C27 . H271 . 121.8 no
N24 . C28 . H283 . 109.3 no
N24 . C28 . H281 . 109.4 no
H283 . C28 . H281 . 109.8 no
N24 . C28 . H282 . 109.1 no
H283 . C28 . H282 . 109.5 no
H281 . C28 . H282 . 109.8 no
C32 . O31 . H311 . 115(5) no
O31 . C32 . C33 . 115.9(4) yes
O31 . C32 . C37 . 124.7(4) yes
C33 . C32 . C37 . 119.4(4) yes
C32 . C33 . N34 . 120.3(4) yes
C32 . C33 . H331 . 120.3 no
N34 . C33 . H331 . 119.4 no
C33 . N34 . C35 . 121.8(4) yes
C33 . N34 . C38 . 118.7(4) yes
C35 . N34 . C38 . 119.5(4) yes
N34 . C35 . C36 . 119.7(4) yes
N34 . C35 . H351 . 119.2 no
C36 . C35 . H351 . 121.1 no
C35 . C36 . C37 . 120.6(4) yes
C35 . C36 . H361 . 118.2 no
C37 . C36 . H361 . 121.1 no
C36 . C37 . C32 . 118.2(4) yes
C36 . C37 . H371 . 120.9 no
C32 . C37 . H371 . 120.9 no
N34 . C38 . H382 . 108.6 no
N34 . C38 . H381 . 109.0 no
H382 . C38 . H381 . 109.5 no
N34 . C38 . H383 . 109.6 no
H382 . C38 . H383 . 110.1 no
H381 . C38 . H383 . 109.9 no
C42 . O41 . H42 . 105(5) no
O41 . C42 . C43 . 115.7(4) yes
O41 . C42 . C47 . 124.9(4) yes
C43 . C42 . C47 . 119.4(4) yes
C42 . C43 . N44 . 120.8(4) yes
C42 . C43 . H431 . 120.7 no
N44 . C43 . H431 . 118.5 no
C43 . N44 . C45 . 120.6(4) yes
C43 . N44 . C48 . 119.3(4) yes
C45 . N44 . C48 . 120.1(4) yes
N44 . C45 . C46 . 120.9(4) yes
N44 . C45 . H451 . 118.8 no
C46 . C45 . H451 . 120.3 no
C45 . C46 . C47 . 119.3(5) yes
C45 . C46 . H461 . 119.7 no
C47 . C46 . H461 . 121.0 no
C46 . C47 . C42 . 119.0(4) yes
C46 . C47 . H471 . 120.3 no
C42 . C47 . H471 . 120.7 no
N44 . C48 . H483 . 109.7 no
N44 . C48 . H482 . 109.6 no
H483 . C48 . H482 . 109.4 no
N44 . C48 . H481 . 109.3 no
H483 . C48 . H481 . 109.5 no
H482 . C48 . H481 . 109.4 no

loop_
_geom_bond_atom_site_label_1
_geom_bond_site_symmetry_1
_geom_bond_atom_site_label_2
_geom_bond_site_symmetry_2
_geom_bond_distance
_geom_bond_publ_flag
O1 . C2 . 1.342(6) yes
O1 . H11 . 0.841(19) no
C2 . C3 . 1.378(7) yes
C2 . C7 . 1.379(7) yes
C3 . N4 . 1.330(6) yes
C3 . H31 . 0.919 no
N4 . C5 . 1.342(7) yes
N4 . C8 . 1.475(6) yes
C5 . C6 . 1.370(8) yes
C5 . H51 . 0.920 no
C6 . C7 . 1.374(7) yes
C6 . H61 . 0.965 no
C7 . H71 . 0.932 no
C8 . H82 . 0.955 no
C8 . H81 . 0.954 no
C8 . H83 . 0.956 no
O11 . C12 . 1.346(5) yes
O11 . H111 . 0.811(19) no
C12 . C13 . 1.379(6) yes
C12 . C17 . 1.388(6) yes
C13 . N14 . 1.343(6) yes
C13 . H131 . 0.926 no
N14 . C15 . 1.349(6) yes
N14 . C18 . 1.484(6) yes
C15 . C16 . 1.366(7) yes
C15 . H151 . 0.935 no
C16 . C17 . 1.378(6) yes
C16 . H161 . 0.939 no
C17 . H171 . 0.925 no
C18 . H182 . 0.954 no
C18 . H183 . 0.959 no
C18 . H181 . 0.960 no
O21 . C22 . 1.335(5) yes
O21 . H211 . 0.808(19) no
C22 . C23 . 1.381(6) yes
C22 . C27 . 1.388(6) yes
C23 . N24 . 1.343(5) yes
C23 . H231 . 0.919 no
N24 . C25 . 1.343(6) yes
N24 . C28 . 1.481(6) yes
C25 . C26 . 1.364(7) yes
C25 . H251 . 0.928 no
C26 . C27 . 1.383(7) yes
C26 . H261 . 0.930 no
C27 . H271 . 0.938 no
C28 . H283 . 0.953 no
C28 . H281 . 0.957 no
C28 . H282 . 0.957 no
O31 . C32 . 1.352(6) yes
O31 . H311 . 0.819(19) no
C32 . C33 . 1.386(6) yes
C32 . C37 . 1.387(6) yes
C33 . N34 . 1.337(6) yes
C33 . H331 . 0.922 no
N34 . C35 . 1.339(6) yes
N34 . C38 . 1.485(5) yes
C35 . C36 . 1.369(7) yes
C35 . H351 . 0.910 no
C36 . C37 . 1.389(7) yes
C36 . H361 . 0.980 no
C37 . H371 . 0.940 no
C38 . H382 . 0.960 no
C38 . H381 . 0.956 no
C38 . H383 . 0.949 no
O41 . C42 . 1.360(6) yes
O41 . H42 . 0.818(19) no
C42 . C43 . 1.379(6) yes
C42 . C47 . 1.372(6) yes
C43 . N44 . 1.339(6) yes
C43 . H431 . 0.914 no
N44 . C45 . 1.336(6) yes
N44 . C48 . 1.469(6) yes
C45 . C46 . 1.372(7) yes
C45 . H451 . 0.923 no
C46 . C47 . 1.390(7) yes
C46 . H461 . 0.934 no
C47 . H471 . 0.919 no
C48 . H483 . 0.947 no
C48 . H482 . 0.959 no
C48 . H481 . 0.942 no

loop_
_geom_hbond_atom_site_label_D
_geom_hbond_site_symmetry_D
_geom_hbond_atom_site_label_H
_geom_hbond_site_symmetry_H
_geom_hbond_atom_site_label_A
_geom_hbond_site_symmetry_A
_geom_hbond_angle_DHA
_geom_hbond_distance_DH
_geom_hbond_distance_HA
_geom_hbond_distance_DA
_geom_hbond_publ_flag
C5 . H51 . O11 3_465 148.57(15) 0.920 2.461 3.281(7) yes
C16 . H161 . O41 2_667 157.98(13) 0.939 2.583 3.471(7) yes
C46 . H461 . O1 4_646 140.15(14) 0.934 2.510 3.282(7) yes
